data_2233915
loop_
_publ_author_name
'Paramasivam, S.'
'Bhaskar, G.'
'Seshadri, P. R.'
'Perumal, P. T.'

_publ_section_title
;
 (<i>E</i>)-3-Phenyl-2-(1-tosyl-1<i>H</i>-indol-3-ylcarbonyl)acrylonitrile
;
_journal_coeditor_code KP2387
_journal_issue 3
_journal_name_full 'Acta Crystallographica Section E'
_journal_page_first o683
_journal_page_last o684
_journal_paper_doi 10.1107/S1600536812004886
_journal_volume 68
_journal_year 2012
_chemical_formula_iupac 'C25 H18 N2 O3 S'
_chemical_formula_moiety 'C25 H18 N2 O3 S'
_chemical_formula_sum 'C25 H18 N2 O3 S'
_chemical_formula_weight 426.47
_chemical_name_systematic
;
(<i>E</i>)-3-Phenyl-2-(1-tosyl-1<i>H</i>-indol-3-ylcarbonyl)acrylonitrile
;
_space_group_IT_number 15
_symmetry_cell_setting monoclinic
_symmetry_space_group_name_Hall '-C 2yc'
_symmetry_space_group_name_H-M 'C 1 2/c 1'
_atom_sites_solution_hydrogens geom
_atom_sites_solution_primary direct
_atom_sites_solution_secondary difmap
_audit_creation_method SHELXL97
_cell_angle_alpha 90.00
_cell_angle_beta 118.4170(2)
_cell_angle_gamma 90.00
_cell_formula_units_Z 8
_cell_length_a 33.8741(13)
_cell_length_b 7.1294(3)
_cell_length_c 19.9180(9)
_cell_measurement_reflns_used 5285
_cell_measurement_temperature 298(2)
_cell_measurement_theta_max 28.39
_cell_measurement_theta_min 1.37
_cell_volume 4230.6(3)
_computing_cell_refinement 'SAINT (Bruker, 2008)'
_computing_data_collection 'APEX2 (Bruker, 2008)'
_computing_data_reduction 'SAINT (Bruker, 2008)'
_computing_molecular_graphics
;
ORTEP-3 (Farrugia, 1997) and PLATON (Spek, 2009)
;
_computing_publication_material
;
SHELXL97 (Sheldrick, 2008), PLATON (Spek, 2009) and publCIF
(Westrip, 2010)
;
_computing_structure_refinement 'SHELXL97 (Sheldrick, 2008)'
_computing_structure_solution 'SHELXS97 (Sheldrick, 2008)'
_diffrn_ambient_temperature 298(2)
_diffrn_measured_fraction_theta_full 0.995
_diffrn_measured_fraction_theta_max 0.995
_diffrn_measurement_device_type 'Bruker SMART APEXII area-detector'
_diffrn_measurement_method '\w and \f'
_diffrn_radiation_monochromator graphite
_diffrn_radiation_source 'fine-focus sealed tube'
_diffrn_radiation_type MoK\a
_diffrn_radiation_wavelength 0.71073
_diffrn_reflns_av_R_equivalents 0.0660
_diffrn_reflns_av_sigmaI/netI 0.0820
_diffrn_reflns_limit_h_max 45
_diffrn_reflns_limit_h_min -44
_diffrn_reflns_limit_k_max 9
_diffrn_reflns_limit_k_min -9
_diffrn_reflns_limit_l_max 21
_diffrn_reflns_limit_l_min -26
_diffrn_reflns_number 19948
_diffrn_reflns_theta_full 28.39
_diffrn_reflns_theta_max 28.39
_diffrn_reflns_theta_min 1.37
_exptl_absorpt_coefficient_mu 0.183
_exptl_absorpt_correction_type none
_exptl_crystal_colour colourless
_exptl_crystal_density_diffrn 1.339
_exptl_crystal_density_method 'not measured'
_exptl_crystal_description block
_exptl_crystal_F_000 1776
_exptl_crystal_size_max 0.21
_exptl_crystal_size_mid 0.19
_exptl_crystal_size_min 0.15
_refine_diff_density_max 0.251
_refine_diff_density_min -0.250
_refine_ls_extinction_expression Fc^*^=kFc[1+0.001xFc^2^\l^3^/sin(2\q)]^-1/4^
_refine_ls_extinction_method none
_refine_ls_goodness_of_fit_ref 0.945
_refine_ls_hydrogen_treatment constr
_refine_ls_matrix_type full
_refine_ls_number_parameters 281
_refine_ls_number_reflns 5285
_refine_ls_number_restraints 0
_refine_ls_restrained_S_all 0.945
_refine_ls_R_factor_all 0.1531
_refine_ls_R_factor_gt 0.0510
_refine_ls_shift/su_max 0.000
_refine_ls_shift/su_mean 0.000
_refine_ls_structure_factor_coef Fsqd
_refine_ls_weighting_details 'calc w = 1/[\s^2^(Fo^2^)+(0.0805P)^2^+0.0000P] where P=(Fo^2^+2Fc^2^)/3'
_refine_ls_weighting_scheme calc
_refine_ls_wR_factor_gt 0.1313
_refine_ls_wR_factor_ref 0.1763
_reflns_number_gt 2177
_reflns_number_total 5285
_reflns_threshold_expression I>2\s(I)
_cod_data_source_file kp2387.cif
_cod_data_source_block I
_cod_original_sg_symbol_H-M 'C 2/c'
_cod_database_code 2233915
_cod_database_fobs_code 2233915

loop_
_symmetry_equiv_pos_as_xyz
'x, y, z'
'-x, y, -z+1/2'
'x+1/2, y+1/2, z'
'-x+1/2, y+1/2, -z+1/2'
'-x, -y, -z'
'x, -y, z-1/2'
'-x+1/2, -y+1/2, -z'
'x+1/2, -y+1/2, z-1/2'

loop_
_atom_site_type_symbol
_atom_site_label
_atom_site_fract_x
_atom_site_fract_y
_atom_site_fract_z
_atom_site_U_iso_or_equiv
_atom_site_adp_type
_atom_site_calc_flag
_atom_site_refinement_flags
_atom_site_occupancy
_atom_site_symmetry_multiplicity
C C1 0.31518(8) 0.3247(4) 0.26078(18) 0.0600(7) Uani d . 1 1
C C2 0.30356(10) 0.4960(4) 0.2794(2) 0.0746(9) Uani d . 1 1
H H2 0.3167 0.5385 0.3296 0.090 Uiso calc R 1 1
C C3 0.27188(11) 0.5994(4) 0.2206(3) 0.0848(10) Uani d . 1 1
H H3 0.2632 0.7148 0.2310 0.102 Uiso calc R 1 1
C C4 0.25246(10) 0.5359(4) 0.1457(2) 0.0800(9) Uani d . 1 1
H H4 0.2306 0.6085 0.1071 0.096 Uiso calc R 1 1
C C5 0.26497(9) 0.3665(4) 0.12750(19) 0.0699(8) Uani d . 1 1
H H5 0.2521 0.3259 0.0771 0.084 Uiso calc R 1 1
C C6 0.29717(8) 0.2582(4) 0.18621(17) 0.0564(7) Uani d . 1 1
C C7 0.31823(8) 0.0804(4) 0.18886(16) 0.0555(7) Uani d . 1 1
C C8 0.34654(9) 0.0440(4) 0.26354(16) 0.0592(7) Uani d . 1 1
H H8 0.3643 -0.0626 0.2817 0.071 Uiso calc R 1 1
C C9 0.30954(9) -0.0416(4) 0.12459(16) 0.0591(7) Uani d . 1 1
C C10 0.34231(8) -0.1964(4) 0.13431(14) 0.0536(7) Uani d . 1 1
C C11 0.38775(10) -0.1755(4) 0.19112(16) 0.0576(7) Uani d . 1 1
C C12 0.32800(9) -0.3435(4) 0.08643(15) 0.0578(7) Uani d . 1 1
H H12 0.2983 -0.3363 0.0482 0.069 Uiso calc R 1 1
C C13 0.35158(9) -0.5115(4) 0.08504(15) 0.0546(7) Uani d . 1 1
C C14 0.33458(9) -0.6116(4) 0.01750(17) 0.0658(8) Uani d . 1 1
H H14 0.3087 -0.5700 -0.0248 0.079 Uiso calc R 1 1
C C15 0.35560(11) -0.7728(4) 0.0120(2) 0.0774(9) Uani d . 1 1
H H15 0.3440 -0.8379 -0.0339 0.093 Uiso calc R 1 1
C C16 0.39340(11) -0.8362(4) 0.0741(2) 0.0812(9) Uani d . 1 1
H H16 0.4079 -0.9431 0.0700 0.097 Uiso calc R 1 1
C C17 0.41011(11) -0.7421(4) 0.1426(2) 0.0809(9) Uani d . 1 1
H H17 0.4353 -0.7876 0.1852 0.097 Uiso calc R 1 1
C C18 0.38943(10) -0.5804(4) 0.14814(17) 0.0713(8) Uani d . 1 1
H H18 0.4009 -0.5170 0.1945 0.086 Uiso calc R 1 1
C C19 0.42361(9) 0.3581(4) 0.39664(15) 0.0606(7) Uani d . 1 1
C C20 0.45161(10) 0.2880(5) 0.37005(18) 0.0793(9) Uani d . 1 1
H H20 0.4490 0.1638 0.3541 0.095 Uiso calc R 1 1
C C21 0.48304(11) 0.4022(6) 0.36733(19) 0.0887(10) Uani d . 1 1
H H21 0.5017 0.3542 0.3493 0.106 Uiso calc R 1 1
C C22 0.48793(10) 0.5860(5) 0.39046(18) 0.0789(10) Uani d . 1 1
C C23 0.45972(10) 0.6538(5) 0.41689(19) 0.0803(9) Uani d . 1 1
H H23 0.4625 0.7779 0.4329 0.096 Uiso calc R 1 1
C C24 0.42765(10) 0.5417(4) 0.42011(17) 0.0716(8) Uani d . 1 1
H H24 0.4089 0.5896 0.4380 0.086 Uiso calc R 1 1
C C25 0.52268(11) 0.7124(6) 0.3866(2) 0.1128(13) Uani d . 1 1
H H25A 0.5393 0.6429 0.3672 0.169 Uiso calc R 1 1
H H25B 0.5428 0.7582 0.4368 0.169 Uiso calc R 1 1
H H25C 0.5080 0.8164 0.3534 0.169 Uiso calc R 1 1
N N1 0.34515(7) 0.1880(3) 0.30873(13) 0.0630(6) Uani d . 1 1
N N2 0.42442(9) -0.1524(3) 0.23564(16) 0.0792(8) Uani d . 1 1
O O1 0.36234(7) 0.3040(3) 0.43741(12) 0.0896(7) Uani d . 1 1
O O2 0.40187(7) 0.0271(3) 0.42345(11) 0.0830(6) Uani d . 1 1
O O3 0.27557(7) -0.0232(3) 0.06329(12) 0.0832(6) Uani d . 1 1
S S1 0.38381(3) 0.21122(11) 0.40061(4) 0.0698(3) Uani d . 1 1

loop_
_atom_site_aniso_label
_atom_site_aniso_U_11
_atom_site_aniso_U_22
_atom_site_aniso_U_33
_atom_site_aniso_U_12
_atom_site_aniso_U_13
_atom_site_aniso_U_23
C1 0.0581(16) 0.0485(17) 0.088(2) -0.0027(14) 0.0464(16) -0.0045(16)
C2 0.0714(19) 0.064(2) 0.105(2) -0.0046(17) 0.0555(19) -0.0165(19)
C3 0.079(2) 0.058(2) 0.142(3) -0.0015(18) 0.072(2) -0.009(2)
C4 0.0670(19) 0.060(2) 0.120(3) 0.0096(16) 0.051(2) 0.013(2)
C5 0.0605(17) 0.0593(19) 0.096(2) 0.0004(15) 0.0419(17) 0.0019(17)
C6 0.0508(15) 0.0480(16) 0.077(2) -0.0012(13) 0.0361(15) 0.0000(15)
C7 0.0586(16) 0.0462(16) 0.0676(18) -0.0012(13) 0.0347(15) -0.0047(14)
C8 0.0658(17) 0.0487(16) 0.0690(19) 0.0006(13) 0.0370(16) -0.0050(14)
C9 0.0588(16) 0.0520(17) 0.0646(18) -0.0011(14) 0.0277(15) -0.0014(14)
C10 0.0556(15) 0.0493(16) 0.0567(16) 0.0007(13) 0.0275(14) 0.0008(13)
C11 0.0592(18) 0.0532(17) 0.0608(17) 0.0045(14) 0.0288(16) -0.0009(14)
C12 0.0603(16) 0.0562(17) 0.0595(17) -0.0012(14) 0.0305(14) 0.0026(14)
C13 0.0584(16) 0.0473(16) 0.0651(17) -0.0017(13) 0.0352(14) -0.0012(14)
C14 0.0714(18) 0.0610(18) 0.0725(19) -0.0006(15) 0.0403(16) -0.0085(15)
C15 0.093(2) 0.064(2) 0.090(2) -0.0005(18) 0.055(2) -0.0148(18)
C16 0.090(2) 0.059(2) 0.117(3) 0.0085(18) 0.067(2) 0.002(2)
C17 0.082(2) 0.060(2) 0.099(3) 0.0091(17) 0.042(2) 0.0116(19)
C18 0.081(2) 0.0520(18) 0.080(2) 0.0044(16) 0.0374(18) 0.0024(15)
C19 0.0656(17) 0.0619(19) 0.0548(16) -0.0023(15) 0.0290(14) -0.0033(14)
C20 0.079(2) 0.082(2) 0.087(2) -0.0003(18) 0.0478(19) -0.0138(18)
C21 0.075(2) 0.110(3) 0.093(2) -0.002(2) 0.050(2) -0.007(2)
C22 0.0578(18) 0.095(3) 0.070(2) -0.0026(18) 0.0193(16) 0.0178(19)
C23 0.072(2) 0.065(2) 0.089(2) -0.0021(17) 0.0269(18) 0.0049(17)
C24 0.0721(19) 0.067(2) 0.080(2) -0.0013(16) 0.0406(17) -0.0026(17)
C25 0.073(2) 0.143(4) 0.111(3) -0.020(2) 0.034(2) 0.029(3)
N1 0.0689(14) 0.0563(14) 0.0699(15) -0.0030(12) 0.0381(13) -0.0106(13)
N2 0.0704(17) 0.0706(17) 0.0851(18) 0.0043(14) 0.0276(15) 0.0005(14)
O1 0.1087(16) 0.0969(17) 0.0961(16) -0.0169(13) 0.0755(14) -0.0299(13)
O2 0.1187(17) 0.0612(13) 0.0717(13) -0.0003(12) 0.0473(12) 0.0074(10)
O3 0.0740(13) 0.0767(14) 0.0737(13) 0.0158(11) 0.0147(12) -0.0106(11)
S1 0.0880(6) 0.0691(6) 0.0650(5) -0.0087(4) 0.0467(4) -0.0094(4)

loop_
_atom_type_symbol
_atom_type_description
_atom_type_scat_dispersion_real
_atom_type_scat_dispersion_imag
_atom_type_scat_source
C C 0.0033 0.0016 'International Tables Vol C Tables 4.2.6.8 and 6.1.1.4'
H H 0.0000 0.0000 'International Tables Vol C Tables 4.2.6.8 and 6.1.1.4'
N N 0.0061 0.0033 'International Tables Vol C Tables 4.2.6.8 and 6.1.1.4'
O O 0.0106 0.0060 'International Tables Vol C Tables 4.2.6.8 and 6.1.1.4'
S S 0.1246 0.1234 'International Tables Vol C Tables 4.2.6.8 and 6.1.1.4'

loop_
_geom_angle_atom_site_label_1
_geom_angle_atom_site_label_2
_geom_angle_atom_site_label_3
_geom_angle_site_symmetry_1
_geom_angle
C2 C1 C6 . 123.3(3)
C2 C1 N1 . 129.4(3)
C6 C1 N1 . 107.3(2)
C3 C2 C1 . 116.9(3)
C3 C2 H2 . 121.6
C1 C2 H2 . 121.6
C2 C3 C4 . 121.5(3)
C2 C3 H3 . 119.3
C4 C3 H3 . 119.3
C5 C4 C3 . 121.2(3)
C5 C4 H4 . 119.4
C3 C4 H4 . 119.4
C4 C5 C6 . 118.6(3)
C4 C5 H5 . 120.7
C6 C5 H5 . 120.7
C1 C6 C5 . 118.5(3)
C1 C6 C7 . 107.6(2)
C5 C6 C7 . 133.9(3)
C8 C7 C6 . 106.7(2)
C8 C7 C9 . 126.2(2)
C6 C7 C9 . 127.1(3)
C7 C8 N1 . 110.3(2)
C7 C8 H8 . 124.9
N1 C8 H8 . 124.9
O3 C9 C7 . 120.9(2)
O3 C9 C10 . 119.4(2)
C7 C9 C10 . 119.6(2)
C12 C10 C11 . 122.4(2)
C12 C10 C9 . 119.0(2)
C11 C10 C9 . 118.5(2)
N2 C11 C10 1 177.4(3)
N2 C11 C10 . 177.4(3)
C10 C12 C13 . 130.1(2)
C10 C12 H12 . 115.0
C13 C12 H12 . 115.0
C14 C13 C18 . 118.4(3)
C14 C13 C12 . 117.9(3)
C18 C13 C12 . 123.7(3)
C15 C14 C13 . 120.9(3)
C15 C14 H14 . 119.5
C13 C14 H14 . 119.5
C16 C15 C14 . 120.0(3)
C16 C15 H15 . 120.0
C14 C15 H15 . 120.0
C15 C16 C17 . 120.1(3)
C15 C16 H16 . 120.0
C17 C16 H16 . 120.0
C16 C17 C18 . 120.1(3)
C16 C17 H17 . 120.0
C18 C17 H17 . 120.0
C17 C18 C13 . 120.5(3)
C17 C18 H18 . 119.7
C13 C18 H18 . 119.7
C24 C19 C20 . 120.0(3)
C24 C19 S1 . 120.8(2)
C20 C19 S1 . 119.2(2)
C21 C20 C19 . 119.4(3)
C21 C20 H20 . 120.3
C19 C20 H20 . 120.3
C20 C21 C22 . 122.0(3)
C20 C21 H21 . 119.0
C22 C21 H21 . 119.0
C21 C22 C23 . 117.9(3)
C21 C22 C25 . 121.6(3)
C23 C22 C25 . 120.5(4)
C24 C23 C22 . 121.4(3)
C24 C23 H23 . 119.3
C22 C23 H23 . 119.3
C23 C24 C19 . 119.4(3)
C23 C24 H24 . 120.3
C19 C24 H24 . 120.3
C22 C25 H25A . 109.5
C22 C25 H25B . 109.5
H25A C25 H25B . 109.5
C22 C25 H25C . 109.5
H25A C25 H25C . 109.5
H25B C25 H25C . 109.5
C8 N1 C1 . 108.1(2)
C8 N1 S1 . 122.25(19)
C1 N1 S1 . 127.6(2)
O1 S1 O2 . 120.75(13)
O1 S1 N1 . 106.49(12)
O2 S1 N1 . 104.53(12)
O1 S1 C19 . 110.00(14)
O2 S1 C19 . 110.14(13)
N1 S1 C19 . 103.28(12)

loop_
_geom_bond_atom_site_label_1
_geom_bond_atom_site_label_2
_geom_bond_site_symmetry_2
_geom_bond_distance
C1 C2 . 1.386(4)
C1 C6 . 1.393(4)
C1 N1 . 1.404(3)
C2 C3 . 1.368(5)
C2 H2 . 0.9300
C3 C4 . 1.389(5)
C3 H3 . 0.9300
C4 C5 . 1.384(4)
C4 H4 . 0.9300
C5 C6 . 1.393(4)
C5 H5 . 0.9300
C6 C7 . 1.443(3)
C7 C8 . 1.357(4)
C7 C9 . 1.457(4)
C8 N1 . 1.381(3)
C8 H8 . 0.9300
C9 O3 . 1.223(3)
C9 C10 . 1.511(3)
C10 C12 . 1.343(3)
C11 N2 1 1.144(3)
C11 N2 . 1.144(3)
C12 C13 . 1.447(4)
C12 H12 . 0.9300
C13 C14 . 1.383(4)
C13 C18 . 1.390(4)
C14 C15 . 1.383(4)
C14 H14 . 0.9300
C15 C16 . 1.366(4)
C15 H15 . 0.9300
C16 C17 . 1.378(5)
C16 H16 . 0.9300
C17 C18 . 1.380(4)
C17 H17 . 0.9300
C18 H18 . 0.9300
C19 C24 . 1.375(4)
C19 C20 . 1.381(4)
C19 S1 . 1.738(3)
C20 C21 . 1.362(4)
C20 H20 . 0.9300
C21 C22 . 1.373(5)
C21 H21 . 0.9300
C22 C23 . 1.379(4)
C22 C25 . 1.513(4)
C23 C24 . 1.375(4)
C23 H23 . 0.9300
C24 H24 . 0.9300
C25 H25A . 0.9600
C25 H25B . 0.9600
C25 H25C . 0.9600
N1 S1 . 1.676(2)
O1 S1 . 1.418(2)
O2 S1 . 1.428(2)

loop_
_geom_hbond_atom_site_label_D
_geom_hbond_atom_site_label_H
_geom_hbond_atom_site_label_A
_geom_hbond_site_symmetry_A
_geom_hbond_distance_DH
_geom_hbond_distance_HA
_geom_hbond_distance_DA
_geom_hbond_angle_DHA
C18 H18 N2 1 0.93 2.73 3.433(4) 133.3
C5 H5 O3 7 0.93 2.86 3.551(4) 132.0

loop_
_geom_torsion_atom_site_label_1
_geom_torsion_atom_site_label_2
_geom_torsion_atom_site_label_3
_geom_torsion_atom_site_label_4
_geom_torsion
C6 C1 C2 C3 1.7(4)
N1 C1 C2 C3 -177.8(3)
C1 C2 C3 C4 -0.3(4)
C2 C3 C4 C5 -1.1(5)
C3 C4 C5 C6 1.0(4)
C2 C1 C6 C5 -1.8(4)
N1 C1 C6 C5 177.8(2)
C2 C1 C6 C7 177.9(2)
N1 C1 C6 C7 -2.5(3)
C4 C5 C6 C1 0.4(4)
C4 C5 C6 C7 -179.3(3)
C1 C6 C7 C8 1.8(3)
C5 C6 C7 C8 -178.5(3)
C1 C6 C7 C9 179.2(2)
C5 C6 C7 C9 -1.1(5)
C6 C7 C8 N1 -0.5(3)
C9 C7 C8 N1 -177.9(2)
C8 C7 C9 O3 159.9(3)
C6 C7 C9 O3 -17.1(4)
C8 C7 C9 C10 -18.5(4)
C6 C7 C9 C10 164.5(2)
O3 C9 C10 C12 -20.6(4)
C7 C9 C10 C12 157.8(2)
O3 C9 C10 C11 155.9(3)
C7 C9 C10 C11 -25.7(3)
C11 C10 C12 C13 6.3(4)
C9 C10 C12 C13 -177.3(2)
C10 C12 C13 C14 -159.8(3)
C10 C12 C13 C18 22.1(4)
C18 C13 C14 C15 -2.2(4)
C12 C13 C14 C15 179.6(2)
C13 C14 C15 C16 0.7(4)
C14 C15 C16 C17 1.3(5)
C15 C16 C17 C18 -1.9(5)
C16 C17 C18 C13 0.3(5)
C14 C13 C18 C17 1.7(4)
C12 C13 C18 C17 179.8(2)
S1 C19 C20 C21 -179.6(2)
C19 C20 C21 C22 0.1(5)
C20 C21 C22 C23 -0.1(5)
C20 C21 C22 C25 -179.5(3)
C25 C22 C23 C24 179.3(3)
C22 C23 C24 C19 0.1(5)
C20 C19 C24 C23 -0.1(4)
S1 C19 C24 C23 179.4(2)
C7 C8 N1 C1 -1.1(3)
C7 C8 N1 S1 -166.10(19)
C2 C1 N1 C8 -178.2(3)
C6 C1 N1 C8 2.2(3)
C2 C1 N1 S1 -14.2(4)
C6 C1 N1 S1 166.19(18)
C8 N1 S1 O1 -152.2(2)
C1 N1 S1 O1 45.9(2)
C8 N1 S1 O2 -23.3(2)
C1 N1 S1 O2 174.8(2)
C8 N1 S1 C19 91.9(2)
C1 N1 S1 C19 -70.0(2)
C24 C19 S1 O1 -6.2(3)
C20 C19 S1 O1 173.4(2)
C24 C19 S1 O2 -141.6(2)
C20 C19 S1 O2 37.9(3)
C24 C19 S1 N1 107.2(2)
C20 C19 S1 N1 -73.3(2)
